data_7126962
loop_
_publ_author_name
'Rupf, Susanne Margot'
'Pr\"ohm, Patrick'
'Malischewski, Moritz'

_publ_section_title
;
 The [2+2] cycloaddition product of perhalogenated cyclopentadienyl
 cations: structural characterization of salts of the
 [C<sub>10</sub>Cl<sub>10</sub>]<sup>2+</sup> and
 [C<sub>10</sub>Br<sub>10</sub>]<sup>2+</sup> dications.
;
_journal_issue 68
_journal_name_full 'Chemical communications (Cambridge, England)'
_journal_page_first 9834
_journal_page_last 9837
_journal_paper_doi 10.1039/d0cc04226a
_journal_volume 56
_journal_year 2020
_chemical_formula_moiety '2(F16 Sb3), C10 Cl10, 2(Cl F O2 S)'
_chemical_formula_sum 'C10 Cl12 F34 O4 S2 Sb6'
_chemical_formula_weight 2050.12
_chemical_name_systematic '[C10Cl10][Sb3F16]2'
_chemical_properties_physical Air-sensitive,Moisture-sensitive,Heat-sensitive
_space_group_crystal_system monoclinic
_space_group_IT_number 14
_space_group_name_Hall '-P 2yn'
_space_group_name_H-M_alt 'P 1 21/n 1'
_atom_sites_solution_primary dual
_audit_creation_date 2020-06-15
_audit_creation_method
;
Olex2 1.3
(compiled Nov 21 2019 18:26:39 for OlexSys, GUI svn.r6003)
;
_audit_update_record
;
2020-06-15 deposited with the CCDC.	2020-07-20 downloaded from the CCDC.
;
_cell_angle_alpha 90
_cell_angle_beta 97.4060(10)
_cell_angle_gamma 90
_cell_formula_units_Z 2
_cell_length_a 9.8021(4)
_cell_length_b 19.9917(8)
_cell_length_c 12.0793(5)
_cell_measurement_reflns_used 9428
_cell_measurement_temperature 102.37
_cell_measurement_theta_max 28.318
_cell_measurement_theta_min 2.654
_cell_volume 2347.32(17)
_computing_cell_refinement 'SAINT V8.38A (Bruker, 2018)'
_computing_data_reduction 'SAINT V8.38A (Bruker, 2018)'
_computing_molecular_graphics 'Olex2 1.3 (Dolomanov et al., 2009)'
_computing_publication_material 'Olex2 1.3 (Dolomanov et al., 2009)'
_computing_structure_refinement 'XL  (Sheldrick, 2008)'
_computing_structure_solution 'SHELXT 2014/5 (Sheldrick, 2014)'
_diffrn_ambient_temperature 102.37
_diffrn_detector 'Bruker APEX2 area detector'
_diffrn_detector_area_resol_mean 7.9
_diffrn_detector_type 'CCD area detector'
_diffrn_measured_fraction_theta_full 0.997
_diffrn_measured_fraction_theta_max 0.995
_diffrn_measurement_device 'three-circle diffractometer'
_diffrn_measurement_device_type 'Bruker APEX-II CCD'
_diffrn_measurement_method '\f and \w scans'
_diffrn_radiation_monochromator 'mirror optics'
_diffrn_radiation_probe x-ray
_diffrn_radiation_type MoK\a
_diffrn_radiation_wavelength 0.71073
_diffrn_reflns_av_R_equivalents 0.0451
_diffrn_reflns_av_unetI/netI 0.0157
_diffrn_reflns_Laue_measured_fraction_full 0.997
_diffrn_reflns_Laue_measured_fraction_max 0.995
_diffrn_reflns_limit_h_max 13
_diffrn_reflns_limit_h_min -11
_diffrn_reflns_limit_k_max 26
_diffrn_reflns_limit_k_min -26
_diffrn_reflns_limit_l_max 16
_diffrn_reflns_limit_l_min -16
_diffrn_reflns_number 93745
_diffrn_reflns_point_group_measured_fraction_full 0.997
_diffrn_reflns_point_group_measured_fraction_max 0.995
_diffrn_reflns_theta_full 25.242
_diffrn_reflns_theta_max 28.346
_diffrn_reflns_theta_min 2.330
_diffrn_source 'microfocus sealed X-ray tube'
_diffrn_source_current 1.0
_diffrn_source_power 0.05
_diffrn_source_type 'Incoatec I\ms'
_diffrn_source_voltage 50.0
_diffrn_standards_number 0
_exptl_absorpt_coefficient_mu 4.338
_exptl_absorpt_correction_T_max 0.4951
_exptl_absorpt_correction_T_min 0.3835
_exptl_absorpt_correction_type numerical
_exptl_absorpt_process_details
;
SADABS-2016/2 (Bruker,2016/2) was used for absorption correction.
wR2(int) was 0.0909 before and 0.0608 after correction.
The Ratio of minimum to maximum transmission is 0.7746.
The \l/2 correction factor is Not present.
;
_exptl_crystal_colour yellow
_exptl_crystal_colour_primary yellow
_exptl_crystal_density_diffrn 2.901
_exptl_crystal_description block
_exptl_crystal_F_000 1880
_exptl_crystal_recrystallization_method 'Re-crystallisation from solvent: SO2ClF'
_exptl_crystal_size_max 0.347
_exptl_crystal_size_mid 0.255
_exptl_crystal_size_min 0.222
_refine_diff_density_max 0.739
_refine_diff_density_min -0.895
_refine_diff_density_rms 0.110
_refine_ls_extinction_method none
_refine_ls_goodness_of_fit_ref 1.250
_refine_ls_hydrogen_treatment undef
_refine_ls_matrix_type full
_refine_ls_number_parameters 325
_refine_ls_number_reflns 5828
_refine_ls_number_restraints 0
_refine_ls_restrained_S_all 1.250
_refine_ls_R_factor_all 0.0204
_refine_ls_R_factor_gt 0.0195
_refine_ls_shift/su_max 0.003
_refine_ls_shift/su_mean 0.000
_refine_ls_structure_factor_coef Fsqd
_refine_ls_weighting_details 'w=1/[\s^2^(Fo^2^)+(0.0126P)^2^+3.8218P] where P=(Fo^2^+2Fc^2^)/3'
_refine_ls_weighting_scheme calc
_refine_ls_wR_factor_gt 0.0448
_refine_ls_wR_factor_ref 0.0451
_reflns_Friedel_coverage 0.000
_reflns_number_gt 5673
_reflns_number_total 5828
_reflns_threshold_expression 'I > 2\s(I)'
_cod_data_source_file d0cc04226a2.cif
_cod_data_source_block p21_n
_cod_depositor_comments 'Adding full bibliography for 7126959--7126962.cif.'
_cod_database_code 7126962
_shelx_shelxl_version_number 2018/3
_shelx_space_group_comment
;
The symmetry employed for this shelxl refinement is uniquely defined
by the following loop, which should always be used as a source of
symmetry information in preference to the above space-group names.
They are only intended as comments.
;
_shelx_estimated_absorpt_t_max 0.446
_shelx_estimated_absorpt_t_min 0.314
_olex2_refinement_description
;
1. Others
 Fixed Sof: O00X(0.6) O1(0.6) O1A(0.4) O2(0.4)
;
_olex2_submission_special_instructions 'No special instructions were received'

loop_
_space_group_symop_operation_xyz
'x, y, z'
'-x+1/2, y+1/2, -z+1/2'
'-x, -y, -z'
'x-1/2, -y-1/2, z-1/2'

loop_
_atom_site_label
_atom_site_type_symbol
_atom_site_fract_x
_atom_site_fract_y
_atom_site_fract_z
_atom_site_U_iso_or_equiv
_atom_site_adp_type
_atom_site_occupancy
_atom_site_site_symmetry_order
_atom_site_calc_flag
_atom_site_refinement_flags_posn
_atom_site_refinement_flags_adp
_atom_site_refinement_flags_occupancy
_atom_site_disorder_assembly
_atom_site_disorder_group
Sb01 Sb 0.54895(2) 0.72211(2) 0.44643(2) 0.01296(4) Uani 1 1 d . . . . .
Sb02 Sb 0.43909(2) 0.82413(2) 0.69548(2) 0.01419(4) Uani 1 1 d . . . . .
Sb03 Sb 0.53471(2) 0.88370(2) 0.25853(2) 0.01390(4) Uani 1 1 d . . . . .
Cl5 Cl 0.38163(6) 0.48594(3) 0.79503(4) 0.01538(11) Uani 1 1 d . . . . .
Cl1 Cl 0.23857(6) 0.49558(3) 1.02286(5) 0.01529(11) Uani 1 1 d . . . . .
Cl3 Cl 0.52213(6) 0.71616(3) 0.98883(5) 0.01807(11) Uani 1 1 d . . . . .
Cl2 Cl 0.35892(6) 0.62906(3) 1.16419(5) 0.01655(11) Uani 1 1 d . . . . .
Cl4 Cl 0.59177(8) 0.61425(3) 0.78798(5) 0.02422(14) Uani 1 1 d . . . . .
Cl09 Cl 0.20869(8) 0.45507(3) 0.52545(6) 0.02906(15) Uani 1 1 d . . . . .
S0A S 0.28626(9) 0.53433(4) 0.46291(8) 0.03693(19) Uani 1 1 d . . . . .
F1 F 0.51266(16) 0.78847(7) 0.32486(12) 0.0205(3) Uani 1 1 d . . . . .
F2 F 0.45719(18) 0.78729(8) 0.53461(12) 0.0242(3) Uani 1 1 d . . . . .
F00D F 0.57715(17) 0.66570(8) 0.56734(13) 0.0234(3) Uani 1 1 d . . . . .
F00E F 0.71456(16) 0.87918(8) 0.32947(14) 0.0224(3) Uani 1 1 d . . . . .
F00F F 0.62657(19) 0.66799(9) 0.34768(14) 0.0291(4) Uani 1 1 d . . . . .
F00G F 0.37377(16) 0.69192(8) 0.39753(13) 0.0214(3) Uani 1 1 d . . . . .
F00H F 0.36204(18) 0.74138(8) 0.71635(14) 0.0269(3) Uani 1 1 d . . . . .
F00I F 0.42235(18) 0.85554(9) 0.83689(13) 0.0279(4) Uani 1 1 d . . . . .
F00J F 0.52061(19) 0.90030(8) 0.64723(15) 0.0289(4) Uani 1 1 d . . . . .
F00K F 0.5865(2) 0.83824(9) 0.13768(13) 0.0297(4) Uani 1 1 d . . . . .
F00L F 0.35193(17) 0.87080(10) 0.20103(15) 0.0347(4) Uani 1 1 d . . . . .
F00M F 0.47970(19) 0.91203(9) 0.39189(14) 0.0303(4) Uani 1 1 d . . . . .
F00N F 0.61243(17) 0.78717(9) 0.73283(13) 0.0264(3) Uani 1 1 d . . . . .
F00O F 0.70709(17) 0.76994(9) 0.48936(14) 0.0300(4) Uani 1 1 d . . . . .
F00P F 0.27002(17) 0.85482(8) 0.62757(14) 0.0277(4) Uani 1 1 d . . . . .
F00Q F 0.55089(19) 0.96818(8) 0.20047(15) 0.0306(4) Uani 1 1 d . . . . .
F00R F 0.1584(2) 0.57493(11) 0.4357(2) 0.0549(6) Uani 1 1 d . . . . .
C3 C 0.4866(2) 0.63410(11) 0.98020(18) 0.0118(4) Uani 1 1 d . . . . .
C2 C 0.4194(2) 0.59777(11) 1.05462(18) 0.0111(4) Uani 1 1 d . . . . .
C4 C 0.5176(2) 0.59153(11) 0.89550(19) 0.0136(4) Uani 1 1 d . . . . .
C5 C 0.4744(2) 0.52046(11) 0.91377(18) 0.0107(4) Uani 1 1 d . . . . .
C1 C 0.4058(2) 0.52479(11) 1.02361(18) 0.0103(4) Uani 1 1 d . . . . .
O00X O 0.3421(6) 0.5763(3) 0.5664(4) 0.0507(14) Uani 0.6 1 d . . P A 1
O1 O 0.2992(7) 0.5144(3) 0.3450(5) 0.0580(16) Uani 0.6 1 d . . P A 2
O1A O 0.3825(12) 0.5300(5) 0.3980(8) 0.065(3) Uani 0.4 1 d . . P A 1
O2 O 0.3960(8) 0.5538(4) 0.5216(8) 0.0488(19) Uani 0.4 1 d . . P A 2

loop_
_atom_site_aniso_label
_atom_site_aniso_U_11
_atom_site_aniso_U_22
_atom_site_aniso_U_33
_atom_site_aniso_U_23
_atom_site_aniso_U_13
_atom_site_aniso_U_12
Sb01 0.01303(8) 0.01421(7) 0.01109(7) 0.00070(5) -0.00051(5) -0.00146(5)
Sb02 0.01327(8) 0.01477(8) 0.01444(8) -0.00184(5) 0.00151(6) -0.00106(5)
Sb03 0.01222(8) 0.01493(7) 0.01437(8) 0.00301(5) 0.00096(6) -0.00081(5)
Cl5 0.0178(3) 0.0175(2) 0.0093(2) -0.00364(19) -0.00382(19) 0.0039(2)
Cl1 0.0097(2) 0.0180(3) 0.0183(3) 0.0011(2) 0.00232(19) -0.00273(19)
Cl3 0.0206(3) 0.0091(2) 0.0243(3) -0.0001(2) 0.0019(2) -0.0025(2)
Cl2 0.0232(3) 0.0158(2) 0.0115(2) -0.00204(19) 0.0055(2) 0.0057(2)
Cl4 0.0392(4) 0.0169(3) 0.0207(3) 0.0072(2) 0.0194(3) 0.0035(2)
Cl09 0.0451(4) 0.0226(3) 0.0194(3) -0.0005(2) 0.0043(3) -0.0020(3)
S0A 0.0296(4) 0.0338(4) 0.0491(5) 0.0229(4) 0.0116(3) 0.0064(3)
F1 0.0262(8) 0.0180(7) 0.0161(7) 0.0049(5) -0.0023(6) -0.0068(6)
F2 0.0344(9) 0.0237(8) 0.0138(7) -0.0025(6) 0.0006(6) 0.0079(7)
F00D 0.0277(8) 0.0234(8) 0.0178(7) 0.0063(6) -0.0015(6) 0.0023(6)
F00E 0.0143(7) 0.0203(7) 0.0309(8) 0.0021(6) -0.0035(6) -0.0028(6)
F00F 0.0336(9) 0.0323(9) 0.0220(8) -0.0028(7) 0.0063(7) 0.0123(7)
F00G 0.0187(8) 0.0231(7) 0.0212(7) 0.0035(6) -0.0020(6) -0.0079(6)
F00H 0.0308(9) 0.0190(7) 0.0305(9) 0.0021(6) 0.0030(7) -0.0073(6)
F00I 0.0273(9) 0.0365(9) 0.0212(8) -0.0107(7) 0.0083(6) -0.0031(7)
F00J 0.0346(10) 0.0212(8) 0.0324(9) -0.0003(7) 0.0096(7) -0.0097(7)
F00K 0.0433(11) 0.0293(9) 0.0181(8) -0.0031(6) 0.0102(7) -0.0073(8)
F00L 0.0148(8) 0.0511(11) 0.0355(10) 0.0204(8) -0.0066(7) -0.0066(7)
F00M 0.0368(10) 0.0296(9) 0.0271(9) -0.0023(7) 0.0139(7) 0.0094(7)
F00N 0.0174(8) 0.0385(9) 0.0226(8) 0.0014(7) -0.0004(6) 0.0056(7)
F00O 0.0216(8) 0.0410(10) 0.0251(8) 0.0046(7) -0.0060(7) -0.0143(7)
F00P 0.0201(8) 0.0265(8) 0.0345(9) -0.0014(7) -0.0041(7) 0.0077(6)
F00Q 0.0328(10) 0.0187(8) 0.0390(10) 0.0129(7) -0.0002(8) -0.0018(7)
F00R 0.0454(13) 0.0419(12) 0.0762(16) 0.0248(11) 0.0025(11) 0.0206(10)
C3 0.0127(10) 0.0087(9) 0.0136(10) 0.0013(8) 0.0003(8) 0.0008(8)
C2 0.0114(10) 0.0122(10) 0.0092(9) -0.0014(8) -0.0007(8) 0.0022(8)
C4 0.0139(11) 0.0132(10) 0.0136(10) 0.0044(8) 0.0020(8) 0.0010(8)
C5 0.0121(10) 0.0109(10) 0.0091(9) -0.0004(8) 0.0015(8) 0.0009(8)
C1 0.0105(10) 0.0101(10) 0.0102(9) 0.0005(7) 0.0013(8) -0.0005(8)
O00X 0.057(3) 0.046(3) 0.042(3) 0.019(2) -0.018(2) -0.030(3)
O1 0.095(5) 0.041(3) 0.049(3) 0.019(2) 0.050(3) 0.018(3)
O1A 0.092(7) 0.061(5) 0.052(5) 0.021(4) 0.052(5) 0.027(5)
O2 0.039(4) 0.029(4) 0.075(6) 0.013(3) -0.007(4) -0.012(3)

loop_
_atom_type_symbol
_atom_type_description
_atom_type_scat_dispersion_real
_atom_type_scat_dispersion_imag
_atom_type_scat_source
C C 0.0033 0.0016 'International Tables Vol C Tables 4.2.6.8 and 6.1.1.4'
Cl Cl 0.1484 0.1585 'International Tables Vol C Tables 4.2.6.8 and 6.1.1.4'
F F 0.0171 0.0103 'International Tables Vol C Tables 4.2.6.8 and 6.1.1.4'
O O 0.0106 0.0060 'International Tables Vol C Tables 4.2.6.8 and 6.1.1.4'
S S 0.1246 0.1234 'International Tables Vol C Tables 4.2.6.8 and 6.1.1.4'
Sb Sb -0.5866 1.5461 'International Tables Vol C Tables 4.2.6.8 and 6.1.1.4'

loop_
_geom_angle_atom_site_label_1
_geom_angle_atom_site_label_2
_geom_angle_atom_site_label_3
_geom_angle
_geom_angle_site_symmetry_1
_geom_angle_site_symmetry_3
_geom_angle_publ_flag
F2 Sb01 F1 84.66(7) . . ?
F00D Sb01 F1 175.11(7) . . ?
F00D Sb01 F2 90.49(7) . . ?
F00D Sb01 F00F 96.98(7) . . ?
F00D Sb01 F00G 95.29(7) . . ?
F00D Sb01 F00O 93.44(7) . . ?
F00F Sb01 F1 87.88(7) . . ?
F00F Sb01 F2 172.40(7) . . ?
F00G Sb01 F1 84.88(6) . . ?
F00G Sb01 F2 85.33(7) . . ?
F00G Sb01 F00F 92.61(8) . . ?
F00O Sb01 F1 85.70(7) . . ?
F00O Sb01 F2 86.03(8) . . ?
F00O Sb01 F00F 94.84(9) . . ?
F00O Sb01 F00G 167.76(8) . . ?
F00H Sb02 F2 84.11(7) . . ?
F00H Sb02 F00N 89.30(8) . . ?
F00H Sb02 F00P 89.94(8) . . ?
F00I Sb02 F2 179.36(7) . . ?
F00I Sb02 F00H 95.25(8) . . ?
F00I Sb02 F00J 96.03(8) . . ?
F00I Sb02 F00N 95.64(8) . . ?
F00I Sb02 F00P 96.64(8) . . ?
F00J Sb02 F2 84.61(7) . . ?
F00J Sb02 F00H 168.71(8) . . ?
F00J Sb02 F00N 89.15(8) . . ?
F00J Sb02 F00P 89.19(8) . . ?
F00N Sb02 F2 84.36(7) . . ?
F00N Sb02 F00P 167.71(7) . . ?
F00P Sb02 F2 83.37(7) . . ?
F00E Sb03 F1 85.29(6) . . ?
F00K Sb03 F1 84.68(7) . . ?
F00K Sb03 F00E 89.97(8) . . ?
F00K Sb03 F00L 89.22(9) . . ?
F00K Sb03 F00M 168.29(8) . . ?
F00L Sb03 F1 82.76(7) . . ?
F00L Sb03 F00E 168.05(7) . . ?
F00M Sb03 F1 83.62(7) . . ?
F00M Sb03 F00E 88.80(8) . . ?
F00M Sb03 F00L 89.58(9) . . ?
F00Q Sb03 F1 178.92(8) . . ?
F00Q Sb03 F00E 95.56(7) . . ?
F00Q Sb03 F00K 95.99(8) . . ?
F00Q Sb03 F00L 96.39(8) . . ?
F00Q Sb03 F00M 95.72(8) . . ?
F00R S0A Cl09 99.71(11) . . ?
F00R S0A O00X 94.7(3) . . ?
F00R S0A O1 96.1(3) . . ?
O00X S0A Cl09 104.03(18) . . ?
O1 S0A Cl09 103.7(2) . . ?
O1A S0A Cl09 121.8(4) . . ?
O1A S0A F00R 123.7(4) . . ?
O1A S0A O00X 108.3(6) . . ?
O2 S0A Cl09 112.1(3) . . ?
O2 S0A F00R 125.6(4) . . ?
O2 S0A O1 116.2(5) . . ?
Sb01 F1 Sb03 151.58(8) . . ?
Sb01 F2 Sb02 145.86(8) . . ?
C2 C3 Cl3 125.75(18) . . ?
C2 C3 C4 108.8(2) . . ?
C4 C3 Cl3 125.41(18) . . ?
C3 C2 Cl2 125.04(18) . . ?
C3 C2 C1 112.33(19) . . ?
C1 C2 Cl2 122.62(17) . . ?
C3 C4 Cl4 125.14(18) . . ?
C3 C4 C5 112.1(2) . . ?
C5 C4 Cl4 122.76(17) . . ?
C4 C5 Cl5 112.34(15) . . ?
C4 C5 C1 103.37(17) . . ?
C4 C5 C1 113.66(18) . 3_667 ?
C1 C5 Cl5 119.01(16) . . ?
C1 C5 Cl5 116.18(15) 3_667 . ?
C1 C5 C1 89.99(16) . 3_667 ?
C2 C1 Cl1 112.29(16) . . ?
C2 C1 C5 103.31(17) . . ?
C2 C1 C5 113.28(18) . 3_667 ?
C5 C1 Cl1 116.62(15) 3_667 . ?
C5 C1 Cl1 118.99(16) . . ?
C5 C1 C5 90.01(16) . 3_667 ?

loop_
_geom_bond_atom_site_label_1
_geom_bond_atom_site_label_2
_geom_bond_distance
_geom_bond_site_symmetry_2
_geom_bond_publ_flag
Sb01 F1 1.9769(14) . ?
Sb01 F2 1.9719(15) . ?
Sb01 F00D 1.8378(15) . ?
Sb01 F00F 1.8457(16) . ?
Sb01 F00G 1.8441(15) . ?
Sb01 F00O 1.8381(16) . ?
Sb02 F2 2.1068(15) . ?
Sb02 F00H 1.8493(16) . ?
Sb02 F00I 1.8470(15) . ?
Sb02 F00J 1.8485(16) . ?
Sb02 F00N 1.8544(16) . ?
Sb02 F00P 1.8562(16) . ?
Sb03 F1 2.0874(14) . ?
Sb03 F00E 1.8603(15) . ?
Sb03 F00K 1.8455(16) . ?
Sb03 F00L 1.8542(16) . ?
Sb03 F00M 1.8522(16) . ?
Sb03 F00Q 1.8435(16) . ?
Cl5 C5 1.739(2) . ?
Cl1 C1 1.739(2) . ?
Cl3 C3 1.678(2) . ?
Cl2 C2 1.642(2) . ?
Cl4 C4 1.633(2) . ?
Cl09 S0A 1.9514(11) . ?
S0A F00R 1.494(2) . ?
S0A O00X 1.546(5) . ?
S0A O1 1.500(6) . ?
S0A O1A 1.305(8) . ?
S0A O2 1.270(8) . ?
C3 C2 1.386(3) . ?
C3 C4 1.394(3) . ?
C2 C1 1.508(3) . ?
C4 C5 1.507(3) . ?
C5 C1 1.565(3) . ?
C5 C1 1.594(3) 3_667 ?

loop_
_geom_torsion_atom_site_label_1
_geom_torsion_atom_site_label_2
_geom_torsion_atom_site_label_3
_geom_torsion_atom_site_label_4
_geom_torsion
_geom_torsion_site_symmetry_1
_geom_torsion_site_symmetry_2
_geom_torsion_site_symmetry_3
_geom_torsion_site_symmetry_4
_geom_torsion_publ_flag
Cl5 C5 C1 Cl1 -0.5(2) . . . . ?
Cl5 C5 C1 C2 -125.75(17) . . . . ?
Cl5 C5 C1 C5 120.29(19) . . . 3_667 ?
Cl3 C3 C2 Cl2 1.4(3) . . . . ?
Cl3 C3 C2 C1 -179.12(17) . . . . ?
Cl3 C3 C4 Cl4 -1.2(3) . . . . ?
Cl3 C3 C4 C5 178.83(17) . . . . ?
Cl2 C2 C1 Cl1 49.1(2) . . . . ?
Cl2 C2 C1 C5 -85.6(2) . . . 3_667 ?
Cl2 C2 C1 C5 178.52(16) . . . . ?
Cl4 C4 C5 Cl5 -48.8(2) . . . . ?
Cl4 C4 C5 C1 85.7(2) . . . 3_667 ?
Cl4 C4 C5 C1 -178.36(17) . . . . ?
C3 C2 C1 Cl1 -130.38(18) . . . . ?
C3 C2 C1 C5 94.9(2) . . . 3_667 ?
C3 C2 C1 C5 -0.9(2) . . . . ?
C3 C4 C5 Cl5 131.17(18) . . . . ?
C3 C4 C5 C1 1.6(3) . . . . ?
C3 C4 C5 C1 -94.3(2) . . . 3_667 ?
C2 C3 C4 Cl4 177.70(18) . . . . ?
C2 C3 C4 C5 -2.3(3) . . . . ?
C4 C3 C2 Cl2 -177.43(17) . . . . ?
C4 C3 C2 C1 2.0(3) . . . . ?
C4 C5 C1 Cl1 124.82(17) . . . . ?
C4 C5 C1 C2 -0.4(2) . . . . ?
C4 C5 C1 C5 -114.4(2) . . . 3_667 ?
C1 C5 C1 Cl1 -120.82(19) 3_667 . . . ?
C1 C5 C1 C2 113.96(19) 3_667 . . . ?
C1 C5 C1 C5 -0.002(0) 3_667 . . 3_667 ?
